data_4120070
loop_
_publ_author_name
'Brian D. Rekken'
'Thomas M. Brown'
'James C. Fettinger'
'Felicitas Lips'
'Heikki M. Tuononen'
'Rolfe H. Herber'
'Philip P. Power'

_publ_section_title
;
 Dispersion Forces and Counterintuitive Steric Effects in Main Group
 Molecules: Heavier Group 14 (Si-Pb) Dichalcogenolate Carbene Analogues
 with Sub-90\% Interligand Bond Angles
;
_journal_name_full 'Journal of the American Chemical Society'
_journal_page_first 10134
_journal_page_last 10148
_journal_paper_doi 10.1021/ja403802a
_journal_volume 135
_journal_year 2013
_chemical_formula_moiety 'C84 H122 Pb S2, 4(C6 H6)'
_chemical_formula_sum 'C108 H146 Pb S2'
_chemical_formula_weight 1715.55
_chemical_name_systematic
;
 ?
;
_space_group_crystal_system monoclinic
_space_group_IT_number 14
_space_group_name_Hall '-P 2yn'
_space_group_name_H-M_alt 'P 1 21/n 1'
_symmetry_space_group_name_Hall '-P 2yn'
_symmetry_space_group_name_H-M 'P 1 21/n 1'
_atom_sites_solution_hydrogens mixed
_audit_creation_method SHELXL-2012
_cell_angle_alpha 90
_cell_angle_beta 91.243(5)
_cell_angle_gamma 90
_cell_formula_units_Z 4
_cell_length_a 17.9394(17)
_cell_length_b 17.0457(17)
_cell_length_c 31.175(3)
_cell_measurement_reflns_used 9956
_cell_measurement_temperature 90(2)
_cell_measurement_theta_max 27.59
_cell_measurement_theta_min 2.27
_cell_volume 9530.7(16)
_computing_structure_refinement 'SHELXL-2012 (Sheldrick, 2012)'
_diffrn_ambient_temperature 90(2)
_diffrn_measured_fraction_theta_full 1.000
_diffrn_measured_fraction_theta_max 0.998
_diffrn_measurement_device_type 'Bruker Duo APEX-II CCD'
_diffrn_measurement_method '\f and \w scans'
_diffrn_radiation_type MoK\a
_diffrn_radiation_wavelength 0.71073
_diffrn_reflns_av_R_equivalents 0.0206
_diffrn_reflns_av_unetI/netI 0.0196
_diffrn_reflns_Laue_measured_fraction_full 1.000
_diffrn_reflns_Laue_measured_fraction_max 0.998
_diffrn_reflns_limit_h_max 23
_diffrn_reflns_limit_h_min -23
_diffrn_reflns_limit_k_max 20
_diffrn_reflns_limit_k_min -22
_diffrn_reflns_limit_l_max 40
_diffrn_reflns_limit_l_min -39
_diffrn_reflns_number 73201
_diffrn_reflns_point_group_measured_fraction_full 1.000
_diffrn_reflns_point_group_measured_fraction_max 0.998
_diffrn_reflns_theta_full 25.242
_diffrn_reflns_theta_max 27.500
_diffrn_reflns_theta_min 1.648
_exptl_absorpt_coefficient_mu 1.859
_exptl_absorpt_correction_T_max 0.5843
_exptl_absorpt_correction_T_min 0.4557
_exptl_absorpt_correction_type multi-scan
_exptl_absorpt_process_details 'SADABS 2012/1 (Sheldrick, 2012)'
_exptl_crystal_colour Amber
_exptl_crystal_density_diffrn 1.196
_exptl_crystal_description Plate
_exptl_crystal_F_000 3632
_exptl_crystal_size_max 0.571
_exptl_crystal_size_mid 0.471
_exptl_crystal_size_min 0.162
_refine_diff_density_max 1.168
_refine_diff_density_min -1.253
_refine_diff_density_rms 0.055
_refine_ls_extinction_method none
_refine_ls_goodness_of_fit_ref 1.023
_refine_ls_hydrogen_treatment constr
_refine_ls_matrix_type full
_refine_ls_number_parameters 1048
_refine_ls_number_reflns 21845
_refine_ls_number_restraints 19
_refine_ls_restrained_S_all 1.027
_refine_ls_R_factor_all 0.0240
_refine_ls_R_factor_gt 0.0205
_refine_ls_shift/su_max 0.008
_refine_ls_shift/su_mean 0.000
_refine_ls_structure_factor_coef Fsqd
_refine_ls_weighting_details
;
 w=1/[\s^2^(Fo^2^)+(0.0243P)^2^+6.0234P]
 where P=(Fo^2^+2Fc^2^)/3
;
_refine_ls_weighting_scheme calc
_refine_ls_wR_factor_gt 0.0500
_refine_ls_wR_factor_ref 0.0519
_reflns_Friedel_coverage 0.000
_reflns_number_gt 20090
_reflns_number_total 21845
_reflns_threshold_expression 'I > 2\s(I)'
_cod_data_source_file ja403802a_si_013.cif
_cod_data_source_block BDR99FMI
_cod_database_code 4120070
_shelx_space_group_comment
;
The symmetry employed for this shelxl refinement is uniquely defined
by the following loop, which should always be used as a source of
symmetry information in preference to the above space-group names.
They are only intended as comments.
;
_shelx_estimated_absorpt_t_min 0.417
_shelx_estimated_absorpt_t_max 0.753
_shelxl_version_number 2012-5

loop_
_space_group_symop_operation_xyz
'x, y, z'
'-x+1/2, y+1/2, -z+1/2'
'-x, -y, -z'
'x-1/2, -y-1/2, z-1/2'

loop_
_atom_site_label
_atom_site_type_symbol
_atom_site_fract_x
_atom_site_fract_y
_atom_site_fract_z
_atom_site_U_iso_or_equiv
_atom_site_adp_type
_atom_site_occupancy
_atom_site_site_symmetry_order
_atom_site_calc_flag
_atom_site_refinement_flags_posn
_atom_site_refinement_flags_adp
_atom_site_refinement_flags_occupancy
_atom_site_disorder_assembly
_atom_site_disorder_group
Pb1 Pb 0.58537(2) 0.20070(2) 0.39953(2) 0.01482(2) Uani 1 1 d . . . . .
S1 S 0.55824(2) 0.30796(2) 0.34294(2) 0.01793(7) Uani 1 1 d . . . . .
C1 C 0.50255(8) 0.28295(9) 0.29697(5) 0.0129(3) Uani 1 1 d . . . . .
S2 S 0.71016(2) 0.27747(2) 0.40383(2) 0.01483(7) Uani 1 1 d . . . . .
C2 C 0.49569(8) 0.20631(8) 0.28029(5) 0.0128(3) Uani 1 1 d . . . . .
C3 C 0.45946(8) 0.19519(8) 0.24010(5) 0.0148(3) Uani 1 1 d . . . . .
C4 C 0.42966(8) 0.25998(9) 0.21871(5) 0.0170(3) Uani 1 1 d . . . . .
H4 H 0.4054 0.2522 0.1917 0.020 Uiso 1 1 calc R U . . .
C5 C 0.43397(8) 0.33583(9) 0.23529(5) 0.0156(3) Uani 1 1 d . . . . .
C6 C 0.47008(8) 0.34778(8) 0.27516(5) 0.0134(3) Uani 1 1 d . . . . .
C7 C 0.45443(9) 0.11490(9) 0.21867(5) 0.0191(3) Uani 1 1 d . . . . .
H7 H 0.4804 0.0761 0.2379 0.023 Uiso 1 1 calc R U . . .
C8 C 0.37384(10) 0.08749(10) 0.21175(6) 0.0273(4) Uani 1 1 d . . . . .
H8A H 0.3487 0.0863 0.2394 0.041 Uiso 1 1 calc R U . . .
H8B H 0.3735 0.0348 0.1992 0.041 Uiso 1 1 calc R U . . .
H8C H 0.3476 0.1238 0.1923 0.041 Uiso 1 1 calc R U . . .
C9 C 0.49405(11) 0.11514(11) 0.17540(6) 0.0311(4) Uani 1 1 d . . . . .
H9A H 0.5449 0.1351 0.1795 0.047 Uiso 1 1 calc R U . . .
H9B H 0.4667 0.1489 0.1551 0.047 Uiso 1 1 calc R U . . .
H9C H 0.4958 0.0616 0.1640 0.047 Uiso 1 1 calc R U . . .
C10 C 0.40128(9) 0.40350(9) 0.20914(5) 0.0217(3) Uani 1 1 d . . . . .
H10A H 0.4142 0.4534 0.2245 0.026 Uiso 1 1 calc R U . . .
C11 C 0.31612(10) 0.39802(11) 0.20565(6) 0.0305(4) Uani 1 1 d . . . . .
H11A H 0.2953 0.3988 0.2345 0.046 Uiso 1 1 calc R U . . .
H11B H 0.3019 0.3490 0.1912 0.046 Uiso 1 1 calc R U . . .
H11C H 0.2967 0.4427 0.1891 0.046 Uiso 1 1 calc R U . . .
C12 C 0.43492(11) 0.40763(11) 0.16433(6) 0.0304(4) Uani 1 1 d . . . . .
H12A H 0.4894 0.4101 0.1671 0.046 Uiso 1 1 calc R U . . .
H12B H 0.4164 0.4546 0.1494 0.046 Uiso 1 1 calc R U . . .
H12C H 0.4205 0.3608 0.1479 0.046 Uiso 1 1 calc R U . . .
C13 C 0.52475(8) 0.13769(8) 0.30578(4) 0.0135(3) Uani 1 1 d . . . . .
C14 C 0.47568(8) 0.09507(9) 0.33185(5) 0.0154(3) Uani 1 1 d . . . . .
C15 C 0.50396(8) 0.03383(9) 0.35708(5) 0.0173(3) Uani 1 1 d . . . . .
H15 H 0.4707 0.0050 0.3744 0.021 Uiso 1 1 calc R U . . .
C16 C 0.57935(9) 0.01350(9) 0.35777(5) 0.0168(3) Uani 1 1 d . . . . .
C17 C 0.62657(8) 0.05535(9) 0.33141(5) 0.0172(3) Uani 1 1 d . . . . .
H17 H 0.6781 0.0424 0.3315 0.021 Uiso 1 1 calc R U . . .
C18 C 0.60046(8) 0.11633(8) 0.30461(5) 0.0147(3) Uani 1 1 d . . . . .
C19 C 0.39306(8) 0.11613(9) 0.33380(5) 0.0185(3) Uani 1 1 d . . . . .
H19 H 0.3808 0.1499 0.3084 0.022 Uiso 1 1 calc R U . . .
C20 C 0.37811(10) 0.16428(13) 0.37414(6) 0.0325(4) Uani 1 1 d . . . . .
H20A H 0.4087 0.2119 0.3740 0.049 Uiso 1 1 calc R U . . .
H20B H 0.3908 0.1330 0.3996 0.049 Uiso 1 1 calc R U . . .
H20C H 0.3253 0.1788 0.3746 0.049 Uiso 1 1 calc R U . . .
C21 C 0.34203(9) 0.04421(11) 0.33143(6) 0.0296(4) Uani 1 1 d . . . . .
H21A H 0.3558 0.0115 0.3070 0.044 Uiso 1 1 calc R U . . .
H21B H 0.2901 0.0613 0.3278 0.044 Uiso 1 1 calc R U . . .
H21C H 0.3475 0.0138 0.3580 0.044 Uiso 1 1 calc R U . . .
C22 C 0.60596(9) -0.05408(9) 0.38629(5) 0.0207(3) Uani 1 1 d . . . . .
H22 H 0.5863 -0.0446 0.4156 0.025 Uiso 1 1 calc R U . . .
C23 C 0.69034(9) -0.06116(10) 0.39079(6) 0.0252(3) Uani 1 1 d . . . . .
H23A H 0.7112 -0.0112 0.4010 0.038 Uiso 1 1 calc R U . . .
H23B H 0.7111 -0.0741 0.3629 0.038 Uiso 1 1 calc R U . . .
H23C H 0.7030 -0.1027 0.4114 0.038 Uiso 1 1 calc R U . . .
C24 C 0.57230(12) -0.13108(11) 0.37003(7) 0.0382(5) Uani 1 1 d . . . . .
H24A H 0.5179 -0.1265 0.3685 0.057 Uiso 1 1 calc R U . . .
H24B H 0.5864 -0.1736 0.3897 0.057 Uiso 1 1 calc R U . . .
H24C H 0.5910 -0.1426 0.3414 0.057 Uiso 1 1 calc R U . . .
C25 C 0.65311(8) 0.15236(9) 0.27238(5) 0.0173(3) Uani 1 1 d . . . . .
H25A H 0.6258 0.1954 0.2569 0.021 Uiso 1 1 calc R U . . .
C26 C 0.67352(11) 0.08952(11) 0.23937(6) 0.0297(4) Uani 1 1 d . . . . .
H26A H 0.6279 0.0653 0.2277 0.045 Uiso 1 1 calc R U . . .
H26B H 0.7046 0.0493 0.2533 0.045 Uiso 1 1 calc R U . . .
H26C H 0.7011 0.1139 0.2161 0.045 Uiso 1 1 calc R U . . .
C27 C 0.72377(10) 0.18718(11) 0.29299(6) 0.0277(4) Uani 1 1 d . . . . .
H27A H 0.7101 0.2280 0.3135 0.042 Uiso 1 1 calc R U . . .
H27B H 0.7547 0.2102 0.2707 0.042 Uiso 1 1 calc R U . . .
H27C H 0.7518 0.1457 0.3080 0.042 Uiso 1 1 calc R U . . .
C28 C 0.47635(8) 0.42866(8) 0.29437(4) 0.0139(3) Uani 1 1 d . . . . .
C29 C 0.42281(8) 0.45513(9) 0.32358(5) 0.0153(3) Uani 1 1 d . . . . .
C30 C 0.43025(8) 0.52996(9) 0.34138(5) 0.0175(3) Uani 1 1 d . . . . .
H30 H 0.3941 0.5474 0.3610 0.021 Uiso 1 1 calc R U . . .
C31 C 0.48870(9) 0.57980(9) 0.33136(5) 0.0179(3) Uani 1 1 d . . . . .
C32 C 0.54092(9) 0.55275(9) 0.30253(5) 0.0185(3) Uani 1 1 d . . . . .
H32 H 0.5812 0.5860 0.2953 0.022 Uiso 1 1 calc R U . . .
C33 C 0.53609(8) 0.47822(9) 0.28383(5) 0.0163(3) Uani 1 1 d . . . . .
C34 C 0.35757(8) 0.40456(9) 0.33756(5) 0.0184(3) Uani 1 1 d . . . . .
H34 H 0.3584 0.3546 0.3208 0.022 Uiso 1 1 calc R U . . .
C35 C 0.28233(9) 0.44504(10) 0.32863(6) 0.0263(4) Uani 1 1 d . . . . .
H35A H 0.2789 0.4607 0.2984 0.039 Uiso 1 1 calc R U . . .
H35B H 0.2784 0.4916 0.3468 0.039 Uiso 1 1 calc R U . . .
H35C H 0.2417 0.4086 0.3349 0.039 Uiso 1 1 calc R U . . .
C36 C 0.36547(10) 0.38388(11) 0.38536(6) 0.0280(4) Uani 1 1 d . . . . .
H36A H 0.4137 0.3583 0.3908 0.042 Uiso 1 1 calc R U . . .
H36B H 0.3252 0.3482 0.3933 0.042 Uiso 1 1 calc R U . . .
H36C H 0.3626 0.4319 0.4025 0.042 Uiso 1 1 calc R U . . .
C37 C 0.49428(9) 0.66184(9) 0.35044(5) 0.0208(3) Uani 1 1 d . . . . .
H37 H 0.5446 0.6834 0.3439 0.025 Uiso 1 1 calc R U . . .
C38 C 0.43539(11) 0.71621(10) 0.32989(7) 0.0313(4) Uani 1 1 d . . . . .
H38A H 0.4431 0.7193 0.2989 0.047 Uiso 1 1 calc R U . . .
H38B H 0.4399 0.7687 0.3425 0.047 Uiso 1 1 calc R U . . .
H38C H 0.3855 0.6953 0.3351 0.047 Uiso 1 1 calc R U . . .
C39 C 0.48638(11) 0.66115(10) 0.39918(6) 0.0284(4) Uani 1 1 d . . . . .
H39A H 0.5246 0.6269 0.4121 0.043 Uiso 1 1 calc R U . . .
H39B H 0.4368 0.6416 0.4063 0.043 Uiso 1 1 calc R U . . .
H39C H 0.4927 0.7145 0.4103 0.043 Uiso 1 1 calc R U . . .
C40 C 0.59663(9) 0.45235(9) 0.25345(5) 0.0206(3) Uani 1 1 d . . . . .
H40 H 0.5815 0.4005 0.2411 0.025 Uiso 1 1 calc R U . . .
C41 C 0.67134(9) 0.44103(11) 0.27763(6) 0.0285(4) Uani 1 1 d . . . . .
H41A H 0.6655 0.4016 0.3002 0.043 Uiso 1 1 calc R U . . .
H41B H 0.6870 0.4909 0.2906 0.043 Uiso 1 1 calc R U . . .
H41C H 0.7091 0.4234 0.2575 0.043 Uiso 1 1 calc R U . . .
C42 C 0.60587(10) 0.50978(11) 0.21614(6) 0.0291(4) Uani 1 1 d . . . . .
H42A H 0.5577 0.5172 0.2012 0.044 Uiso 1 1 calc R U . . .
H42B H 0.6420 0.4886 0.1961 0.044 Uiso 1 1 calc R U . . .
H42C H 0.6238 0.5603 0.2272 0.044 Uiso 1 1 calc R U . . .
C43 C 0.75813(8) 0.27762(8) 0.45451(4) 0.0125(3) Uani 1 1 d . . . . .
C44 C 0.72181(8) 0.27583(8) 0.49440(5) 0.0120(3) Uani 1 1 d . . . . .
C45 C 0.76438(8) 0.28312(8) 0.53279(5) 0.0137(3) Uani 1 1 d . . . . .
C46 C 0.84151(8) 0.29041(9) 0.53024(5) 0.0157(3) Uani 1 1 d . . . . .
H46 H 0.8702 0.2939 0.5561 0.019 Uiso 1 1 calc R U . . .
C47 C 0.87845(8) 0.29275(8) 0.49139(5) 0.0143(3) Uani 1 1 d . . . . .
C48 C 0.83652(8) 0.28729(8) 0.45289(5) 0.0129(3) Uani 1 1 d . . . . .
C49 C 0.72993(8) 0.28504(9) 0.57717(5) 0.0163(3) Uani 1 1 d . . . . .
H49 H 0.6748 0.2783 0.5735 0.020 Uiso 1 1 calc R U . . .
C50 C 0.74474(9) 0.36376(10) 0.59959(5) 0.0219(3) Uani 1 1 d . . . . .
H50A H 0.7249 0.4065 0.5817 0.033 Uiso 1 1 calc R U . . .
H50B H 0.7986 0.3709 0.6041 0.033 Uiso 1 1 calc R U . . .
H50C H 0.7202 0.3642 0.6274 0.033 Uiso 1 1 calc R U . . .
C51 C 0.75947(10) 0.21941(10) 0.60670(5) 0.0237(3) Uani 1 1 d . . . . .
H51A H 0.7520 0.1686 0.5926 0.036 Uiso 1 1 calc R U . . .
H51B H 0.7324 0.2203 0.6337 0.036 Uiso 1 1 calc R U . . .
H51C H 0.8128 0.2276 0.6127 0.036 Uiso 1 1 calc R U . . .
C52 C 0.96289(8) 0.30152(9) 0.49192(5) 0.0184(3) Uani 1 1 d . . . . .
H52 H 0.9793 0.3042 0.4615 0.022 Uiso 1 1 calc R U . . .
C53 C 1.00134(9) 0.23091(11) 0.51316(6) 0.0289(4) Uani 1 1 d . . . . .
H53A H 0.9883 0.1831 0.4972 0.043 Uiso 1 1 calc R U . . .
H53B H 0.9849 0.2260 0.5428 0.043 Uiso 1 1 calc R U . . .
H53C H 1.0555 0.2384 0.5131 0.043 Uiso 1 1 calc R U . . .
C54 C 0.98850(9) 0.37660(11) 0.51453(6) 0.0274(4) Uani 1 1 d . . . . .
H54A H 0.9608 0.4214 0.5026 0.041 Uiso 1 1 calc R U . . .
H54B H 1.0420 0.3843 0.5102 0.041 Uiso 1 1 calc R U . . .
H54C H 0.9792 0.3723 0.5453 0.041 Uiso 1 1 calc R U . . .
C55 C 0.63871(8) 0.26543(8) 0.49502(4) 0.0124(3) Uani 1 1 d . . . . .
C56 C 0.59077(8) 0.32724(9) 0.48174(4) 0.0135(3) Uani 1 1 d . . . . .
C57 C 0.51395(8) 0.31340(9) 0.47956(5) 0.0160(3) Uani 1 1 d . . . . .
H57 H 0.4818 0.3542 0.4697 0.019 Uiso 1 1 calc R U . . .
C58 C 0.48275(8) 0.24164(9) 0.49132(5) 0.0152(3) Uani 1 1 d . . . . .
C59 C 0.53083(8) 0.18253(9) 0.50515(5) 0.0158(3) Uani 1 1 d . . . . .
H59 H 0.5105 0.1336 0.5137 0.019 Uiso 1 1 calc R U . . .
C60 C 0.60837(8) 0.19268(8) 0.50688(5) 0.0135(3) Uani 1 1 d . . . . .
C61 C 0.62052(8) 0.40921(9) 0.47248(5) 0.0162(3) Uani 1 1 d . . . . .
H61 H 0.6752 0.4045 0.4674 0.019 Uiso 1 1 calc R U . . .
C62 C 0.61053(10) 0.46077(10) 0.51230(5) 0.0237(3) Uani 1 1 d . . . . .
H62A H 0.6322 0.5126 0.5073 0.036 Uiso 1 1 calc R U . . .
H62B H 0.6357 0.4362 0.5371 0.036 Uiso 1 1 calc R U . . .
H62C H 0.5573 0.4664 0.5180 0.036 Uiso 1 1 calc R U . . .
C63 C 0.58471(10) 0.44883(9) 0.43312(5) 0.0224(3) Uani 1 1 d . . . . .
H63A H 0.5908 0.4153 0.4079 0.034 Uiso 1 1 calc R U . . .
H63B H 0.6089 0.4995 0.4283 0.034 Uiso 1 1 calc R U . . .
H63C H 0.5315 0.4571 0.4380 0.034 Uiso 1 1 calc R U . . .
C64 C 0.39837(8) 0.23149(10) 0.48973(5) 0.0199(3) Uani 1 1 d . . . . .
H64A H 0.3798 0.2496 0.4609 0.024 Uiso 1 1 calc R U . . .
C65 C 0.37332(9) 0.14681(11) 0.49548(6) 0.0279(4) Uani 1 1 d . . . . .
H65A H 0.3979 0.1134 0.4744 0.042 Uiso 1 1 calc R U . . .
H65B H 0.3191 0.1435 0.4912 0.042 Uiso 1 1 calc R U . . .
H65C H 0.3869 0.1291 0.5245 0.042 Uiso 1 1 calc R U . . .
C66 C 0.36241(10) 0.28360(12) 0.52377(6) 0.0306(4) Uani 1 1 d . . . . .
H66A H 0.3764 0.3384 0.5190 0.046 Uiso 1 1 calc R U . . .
H66B H 0.3799 0.2672 0.5524 0.046 Uiso 1 1 calc R U . . .
H66C H 0.3081 0.2784 0.5217 0.046 Uiso 1 1 calc R U . . .
C67 C 0.65790(8) 0.12361(9) 0.51992(5) 0.0160(3) Uani 1 1 d . . . . .
H67 H 0.7068 0.1456 0.5301 0.019 Uiso 1 1 calc R U . . .
C68 C 0.67325(10) 0.07082(10) 0.48141(6) 0.0260(4) Uani 1 1 d . . . . .
H68A H 0.6979 0.1014 0.4592 0.039 Uiso 1 1 calc R U . . .
H68B H 0.6260 0.0499 0.4699 0.039 Uiso 1 1 calc R U . . .
H68C H 0.7056 0.0273 0.4905 0.039 Uiso 1 1 calc R U . . .
C69 C 0.62623(10) 0.07549(11) 0.55679(6) 0.0274(4) Uani 1 1 d . . . . .
H69A H 0.6153 0.1104 0.5808 0.041 Uiso 1 1 calc R U . . .
H69B H 0.6628 0.0360 0.5661 0.041 Uiso 1 1 calc R U . . .
H69C H 0.5803 0.0493 0.5470 0.041 Uiso 1 1 calc R U . . .
C70 C 0.87303(8) 0.29510(9) 0.40999(5) 0.0143(3) Uani 1 1 d . . . . .
C71 C 0.90660(8) 0.22952(9) 0.39080(5) 0.0164(3) Uani 1 1 d . . . . .
C72 C 0.93832(9) 0.23810(10) 0.35056(5) 0.0211(3) Uani 1 1 d . . . . .
H72 H 0.9605 0.1937 0.3375 0.025 Uiso 1 1 calc R U . . .
C73 C 0.93855(10) 0.30944(10) 0.32895(5) 0.0234(3) Uani 1 1 d . . . B .
C74 C 0.90560(9) 0.37364(10) 0.34856(5) 0.0217(3) Uani 1 1 d . . . . .
H74 H 0.9053 0.4228 0.3342 0.026 Uiso 1 1 calc R U . . .
C75 C 0.87281(8) 0.36776(9) 0.38883(5) 0.0175(3) Uani 1 1 d . . . . .
C76 C 0.90592(8) 0.14934(9) 0.41216(5) 0.0177(3) Uani 1 1 d . . . . .
H76 H 0.8957 0.1575 0.4432 0.021 Uiso 1 1 calc R U . . .
C77 C 0.84275(9) 0.09858(10) 0.39324(6) 0.0241(3) Uani 1 1 d . . . . .
H77A H 0.7952 0.1264 0.3957 0.036 Uiso 1 1 calc R U . . .
H77B H 0.8404 0.0489 0.4090 0.036 Uiso 1 1 calc R U . . .
H77C H 0.8522 0.0879 0.3630 0.036 Uiso 1 1 calc R U . . .
C78 C 0.98052(9) 0.10588(11) 0.40931(6) 0.0272(4) Uani 1 1 d . . . . .
H78A H 1.0207 0.1394 0.4206 0.041 Uiso 1 1 calc R U . . .
H78B H 0.9900 0.0930 0.3793 0.041 Uiso 1 1 calc R U . . .
H78C H 0.9785 0.0574 0.4262 0.041 Uiso 1 1 calc R U . . .
C79 C 0.97180(11) 0.31362(12) 0.28443(6) 0.0322(4) Uani 1 1 d D . . . .
H79A H 1.0156 0.2773 0.2851 0.039 Uiso 0.6 1 calc R U P A 1
H79B H 0.9949 0.2614 0.2785 0.039 Uiso 0.4 1 d R U P A 2
C80 C 0.9171(2) 0.2798(2) 0.25150(12) 0.0378(9) Uani 0.6 1 d D U P B 1
H80A H 0.8698 0.3084 0.2527 0.057 Uiso 0.6 1 calc R U P B 1
H80B H 0.9085 0.2243 0.2578 0.057 Uiso 0.6 1 calc R U P B 1
H80C H 0.9377 0.2850 0.2228 0.057 Uiso 0.6 1 calc R U P B 1
C81 C 1.0015(3) 0.3924(3) 0.27153(18) 0.0529(15) Uani 0.6 1 d D U P B 1
H81A H 1.0284 0.3873 0.2447 0.079 Uiso 0.6 1 calc R U P B 1
H81B H 1.0355 0.4122 0.2941 0.079 Uiso 0.6 1 calc R U P B 1
H81C H 0.9599 0.4292 0.2674 0.079 Uiso 0.6 1 calc R U P B 1
C80B C 0.9111(4) 0.3263(6) 0.2513(2) 0.072(2) Uani 0.4 1 d D U P B 2
H80D H 0.8935 0.3806 0.2528 0.108 Uiso 0.4 1 calc R U P B 2
H80E H 0.8696 0.2905 0.2568 0.108 Uiso 0.4 1 calc R U P B 2
H80F H 0.9305 0.3160 0.2227 0.108 Uiso 0.4 1 calc R U P B 2
C81B C 1.0328(4) 0.3741(5) 0.2827(3) 0.051(2) Uani 0.4 1 d D U P B 2
H81D H 1.0491 0.3797 0.2530 0.076 Uiso 0.4 1 calc R U P B 2
H81E H 1.0750 0.3573 0.3009 0.076 Uiso 0.4 1 calc R U P B 2
H81F H 1.0140 0.4245 0.2929 0.076 Uiso 0.4 1 calc R U P B 2
C82 C 0.83811(9) 0.44072(9) 0.40851(5) 0.0199(3) Uani 1 1 d . . . . .
H82 H 0.8147 0.4248 0.4360 0.024 Uiso 1 1 calc R U . . .
C83 C 0.89759(10) 0.50289(10) 0.41906(6) 0.0277(4) Uani 1 1 d . . . . .
H83A H 0.9372 0.4795 0.4371 0.042 Uiso 1 1 calc R U . . .
H83B H 0.8748 0.5465 0.4345 0.042 Uiso 1 1 calc R U . . .
H83C H 0.9188 0.5224 0.3924 0.042 Uiso 1 1 calc R U . . .
C84 C 0.77700(10) 0.47631(11) 0.37947(7) 0.0315(4) Uani 1 1 d . . . . .
H84A H 0.7399 0.4360 0.3721 0.047 Uiso 1 1 calc R U . . .
H84B H 0.7992 0.4962 0.3532 0.047 Uiso 1 1 calc R U . . .
H84C H 0.7528 0.5195 0.3945 0.047 Uiso 1 1 calc R U . . .
C91 C 0.86887(17) 0.7659(2) 0.38012(10) 0.0746(9) Uani 1 1 d . . . . .
H91 H 0.9142 0.7760 0.3954 0.089 Uiso 1 1 calc R U . . .
C92 C 0.8137(2) 0.72037(19) 0.39828(9) 0.0751(10) Uani 1 1 d . . . . .
H92 H 0.8211 0.6982 0.4260 0.090 Uiso 1 1 calc R U . . .
C93 C 0.74806(18) 0.70781(14) 0.37568(10) 0.0605(8) Uani 1 1 d . . . . .
H93 H 0.7097 0.6772 0.3879 0.073 Uiso 1 1 calc R U . . .
C94 C 0.73804(14) 0.73926(15) 0.33573(8) 0.0501(6) Uani 1 1 d . . . . .
H94 H 0.6927 0.7304 0.3202 0.060 Uiso 1 1 calc R U . . .
C95 C 0.79252(16) 0.78304(14) 0.31809(7) 0.0485(6) Uani 1 1 d . . . . .
H95 H 0.7851 0.8047 0.2902 0.058 Uiso 1 1 calc R U . . .
C96 C 0.85702(18) 0.79607(17) 0.33973(9) 0.0623(7) Uani 1 1 d . . . . .
H96 H 0.8949 0.8266 0.3269 0.075 Uiso 1 1 calc R U . . .
C101 C 0.35946(11) 0.67670(12) 0.16682(6) 0.0323(4) Uani 1 1 d . . . . .
H101 H 0.3816 0.6774 0.1394 0.039 Uiso 1 1 calc R U . . .
C102 C 0.38286(10) 0.62269(11) 0.19726(6) 0.0306(4) Uani 1 1 d . . . . .
H102 H 0.4211 0.5863 0.1907 0.037 Uiso 1 1 calc R U . . .
C103 C 0.35105(11) 0.62124(12) 0.23708(6) 0.0349(4) Uani 1 1 d . . . . .
H103 H 0.3672 0.5841 0.2580 0.042 Uiso 1 1 calc R U . . .
C104 C 0.29527(12) 0.67450(15) 0.24626(7) 0.0429(5) Uani 1 1 d . . . . .
H104 H 0.2732 0.6740 0.2737 0.051 Uiso 1 1 calc R U . . .
C105 C 0.27169(11) 0.72825(14) 0.21575(8) 0.0431(5) Uani 1 1 d . . . . .
H105 H 0.2331 0.7643 0.2221 0.052 Uiso 1 1 calc R U . . .
C106 C 0.30404(12) 0.72961(12) 0.17608(7) 0.0378(5) Uani 1 1 d . . . . .
H106 H 0.2882 0.7669 0.1552 0.045 Uiso 1 1 calc R U . . .
C111 C 0.37649(11) 0.55140(12) -0.00619(7) 0.0347(4) Uani 1 1 d . . . . .
H111 H 0.3952 0.5637 -0.0337 0.042 Uiso 1 1 calc R U . . .
C112 C 0.38989(12) 0.47852(12) 0.01171(6) 0.0362(4) Uani 1 1 d . . . . .
H112 H 0.4177 0.4407 -0.0035 0.043 Uiso 1 1 calc R U . . .
C113 C 0.36299(12) 0.46045(13) 0.05167(7) 0.0396(5) Uani 1 1 d . . . . .
H113 H 0.3721 0.4102 0.0638 0.048 Uiso 1 1 calc R U . . .
C114 C 0.32288(11) 0.51544(16) 0.07388(6) 0.0434(5) Uani 1 1 d . . . . .
H114 H 0.3045 0.5033 0.1014 0.052 Uiso 1 1 calc R U . . .
C115 C 0.30939(10) 0.58840(15) 0.05598(7) 0.0424(5) Uani 1 1 d . . . . .
H115 H 0.2818 0.6264 0.0713 0.051 Uiso 1 1 calc R U . . .
C116 C 0.33597(10) 0.60624(12) 0.01583(7) 0.0364(4) Uani 1 1 d . . . . .
H116 H 0.3263 0.6562 0.0035 0.044 Uiso 1 1 calc R U . . .
C121 C 0.20252(11) 0.40778(12) 0.47467(7) 0.0367(4) Uani 1 1 d . . . . .
H121 H 0.2392 0.4137 0.4969 0.044 Uiso 1 1 calc R U . . .
C122 C 0.16737(11) 0.47283(12) 0.45792(7) 0.0371(4) Uani 1 1 d . . . . .
H122 H 0.1795 0.5235 0.4687 0.044 Uiso 1 1 calc R U . . .
C123 C 0.11445(12) 0.46448(15) 0.42550(7) 0.0445(5) Uani 1 1 d . . . . .
H123 H 0.0905 0.5094 0.4136 0.053 Uiso 1 1 calc R U . . .
C124 C 0.09625(12) 0.39019(17) 0.41027(7) 0.0488(6) Uani 1 1 d . . . . .
H124 H 0.0595 0.3841 0.3881 0.059 Uiso 1 1 calc R U . . .
C125 C 0.13187(12) 0.32500(14) 0.42756(8) 0.0438(5) Uani 1 1 d . . . . .
H125 H 0.1195 0.2740 0.4173 0.053 Uiso 1 1 calc R U . . .
C126 C 0.18503(12) 0.33422(13) 0.45949(8) 0.0415(5) Uani 1 1 d . . . . .
H126 H 0.2098 0.2896 0.4711 0.050 Uiso 1 1 calc R U . . .

loop_
_atom_site_aniso_label
_atom_site_aniso_U_11
_atom_site_aniso_U_22
_atom_site_aniso_U_33
_atom_site_aniso_U_23
_atom_site_aniso_U_13
_atom_site_aniso_U_12
Pb1 0.01527(3) 0.01650(3) 0.01253(3) 0.00208(2) -0.00339(2) -0.00319(2)
S1 0.02197(18) 0.01637(17) 0.01505(17) 0.00196(13) -0.00871(14) -0.00356(14)
C1 0.0107(6) 0.0174(7) 0.0107(6) 0.0013(5) 0.0004(5) -0.0012(5)
S2 0.01243(15) 0.02134(17) 0.01062(16) 0.00090(13) -0.00206(12) -0.00241(13)
C2 0.0107(6) 0.0150(7) 0.0127(7) 0.0015(5) 0.0008(5) -0.0004(5)
C3 0.0145(7) 0.0163(7) 0.0134(7) -0.0021(5) 0.0000(5) 0.0002(5)
C4 0.0200(7) 0.0192(7) 0.0117(7) -0.0016(6) -0.0052(5) 0.0008(6)
C5 0.0166(7) 0.0168(7) 0.0131(7) 0.0008(5) -0.0028(5) 0.0011(6)
C6 0.0124(6) 0.0147(7) 0.0130(7) -0.0001(5) 0.0006(5) -0.0006(5)
C7 0.0247(8) 0.0164(7) 0.0161(7) -0.0033(6) -0.0031(6) 0.0019(6)
C8 0.0305(9) 0.0229(8) 0.0283(9) -0.0064(7) -0.0079(7) -0.0030(7)
C9 0.0421(10) 0.0290(9) 0.0225(9) -0.0084(7) 0.0062(8) 0.0044(8)
C10 0.0296(8) 0.0162(7) 0.0190(8) 0.0002(6) -0.0104(6) 0.0035(6)
C11 0.0303(9) 0.0301(9) 0.0307(9) -0.0022(7) -0.0122(7) 0.0113(7)
C12 0.0428(10) 0.0279(9) 0.0203(8) 0.0073(7) -0.0081(7) 0.0016(8)
C13 0.0155(7) 0.0138(7) 0.0112(6) -0.0003(5) -0.0011(5) -0.0005(5)
C14 0.0143(7) 0.0178(7) 0.0139(7) -0.0010(5) -0.0009(5) -0.0026(6)
C15 0.0191(7) 0.0169(7) 0.0158(7) 0.0016(6) -0.0007(6) -0.0052(6)
C16 0.0223(7) 0.0138(7) 0.0142(7) 0.0000(5) -0.0028(6) -0.0006(6)
C17 0.0165(7) 0.0157(7) 0.0192(7) -0.0003(6) -0.0005(6) 0.0020(6)
C18 0.0158(7) 0.0141(7) 0.0143(7) -0.0004(5) 0.0002(5) -0.0003(5)
C19 0.0129(7) 0.0230(8) 0.0195(7) 0.0040(6) -0.0002(6) -0.0033(6)
C20 0.0192(8) 0.0500(12) 0.0283(9) -0.0094(8) 0.0024(7) 0.0041(8)
C21 0.0193(8) 0.0324(10) 0.0368(10) 0.0102(8) -0.0057(7) -0.0099(7)
C22 0.0249(8) 0.0164(7) 0.0206(8) 0.0054(6) -0.0027(6) -0.0003(6)
C23 0.0260(8) 0.0207(8) 0.0286(9) 0.0062(7) -0.0035(7) 0.0038(7)
C24 0.0425(11) 0.0159(8) 0.0552(13) 0.0075(8) -0.0170(10) -0.0053(8)
C25 0.0155(7) 0.0205(7) 0.0160(7) 0.0029(6) 0.0030(5) 0.0026(6)
C26 0.0340(9) 0.0290(9) 0.0267(9) -0.0017(7) 0.0130(7) 0.0012(7)
C27 0.0207(8) 0.0394(10) 0.0229(8) 0.0057(7) 0.0011(7) -0.0072(7)
C28 0.0153(7) 0.0151(7) 0.0112(6) 0.0008(5) -0.0038(5) 0.0004(5)
C29 0.0155(7) 0.0162(7) 0.0141(7) 0.0002(5) -0.0011(5) -0.0012(5)
C30 0.0184(7) 0.0171(7) 0.0169(7) -0.0022(6) 0.0015(6) -0.0002(6)
C31 0.0205(7) 0.0161(7) 0.0169(7) -0.0019(6) -0.0029(6) -0.0014(6)
C32 0.0185(7) 0.0180(7) 0.0191(7) 0.0008(6) 0.0000(6) -0.0055(6)
C33 0.0171(7) 0.0179(7) 0.0137(7) 0.0008(5) -0.0014(5) -0.0010(6)
C34 0.0176(7) 0.0166(7) 0.0212(7) -0.0037(6) 0.0035(6) -0.0026(6)
C35 0.0178(8) 0.0250(8) 0.0361(10) -0.0063(7) 0.0017(7) -0.0018(6)
C36 0.0309(9) 0.0283(9) 0.0249(9) 0.0034(7) 0.0069(7) -0.0061(7)
C37 0.0222(8) 0.0171(7) 0.0232(8) -0.0042(6) -0.0003(6) -0.0044(6)
C38 0.0369(10) 0.0197(8) 0.0369(10) -0.0041(7) -0.0083(8) -0.0015(7)
C39 0.0385(10) 0.0218(8) 0.0247(9) -0.0077(7) -0.0012(7) -0.0038(7)
C40 0.0209(8) 0.0200(8) 0.0211(8) -0.0021(6) 0.0053(6) -0.0042(6)
C41 0.0192(8) 0.0295(9) 0.0370(10) 0.0049(8) 0.0053(7) 0.0004(7)
C42 0.0318(9) 0.0330(10) 0.0227(8) 0.0033(7) 0.0080(7) -0.0025(7)
C43 0.0127(6) 0.0130(6) 0.0116(6) -0.0002(5) -0.0015(5) 0.0000(5)
C44 0.0112(6) 0.0114(6) 0.0133(7) 0.0004(5) -0.0006(5) 0.0010(5)
C45 0.0156(7) 0.0146(7) 0.0109(6) 0.0000(5) -0.0011(5) 0.0007(5)
C46 0.0156(7) 0.0198(7) 0.0116(7) -0.0012(5) -0.0040(5) 0.0013(6)
C47 0.0124(6) 0.0155(7) 0.0148(7) -0.0011(5) -0.0019(5) 0.0003(5)
C48 0.0130(6) 0.0137(7) 0.0119(7) -0.0006(5) 0.0001(5) -0.0005(5)
C49 0.0163(7) 0.0215(7) 0.0111(7) 0.0005(5) -0.0001(5) 0.0020(6)
C50 0.0236(8) 0.0260(8) 0.0162(7) -0.0034(6) 0.0002(6) 0.0020(6)
C51 0.0287(9) 0.0282(9) 0.0143(7) 0.0040(6) -0.0004(6) 0.0048(7)
C52 0.0115(7) 0.0264(8) 0.0170(7) -0.0035(6) -0.0017(5) -0.0016(6)
C53 0.0161(7) 0.0349(10) 0.0354(10) -0.0024(8) -0.0062(7) 0.0035(7)
C54 0.0195(8) 0.0324(9) 0.0304(9) -0.0088(7) -0.0011(7) -0.0080(7)
C55 0.0113(6) 0.0162(7) 0.0096(6) -0.0008(5) -0.0001(5) 0.0010(5)
C56 0.0144(7) 0.0149(7) 0.0113(6) 0.0002(5) 0.0009(5) 0.0001(5)
C57 0.0142(7) 0.0190(7) 0.0147(7) 0.0011(5) -0.0003(5) 0.0040(5)
C58 0.0128(6) 0.0214(7) 0.0114(6) -0.0014(5) 0.0003(5) -0.0009(6)
C59 0.0161(7) 0.0171(7) 0.0141(7) 0.0011(5) 0.0011(5) -0.0029(6)
C60 0.0151(7) 0.0155(7) 0.0100(6) 0.0005(5) 0.0003(5) 0.0014(5)
C61 0.0146(7) 0.0146(7) 0.0193(7) 0.0018(6) 0.0010(5) 0.0009(5)
C62 0.0302(9) 0.0185(8) 0.0222(8) -0.0009(6) -0.0038(7) -0.0007(6)
C63 0.0295(8) 0.0170(7) 0.0206(8) 0.0030(6) -0.0004(6) 0.0018(6)
C64 0.0123(7) 0.0285(8) 0.0188(7) 0.0055(6) -0.0028(6) -0.0022(6)
C65 0.0179(8) 0.0359(10) 0.0296(9) 0.0080(7) -0.0034(7) -0.0095(7)
C66 0.0150(8) 0.0435(11) 0.0334(10) 0.0023(8) 0.0041(7) 0.0056(7)
C67 0.0157(7) 0.0147(7) 0.0176(7) 0.0037(6) -0.0003(5) 0.0006(5)
C68 0.0321(9) 0.0210(8) 0.0247(8) -0.0017(7) -0.0014(7) 0.0091(7)
C69 0.0261(8) 0.0282(9) 0.0281(9) 0.0148(7) 0.0045(7) 0.0055(7)
C70 0.0115(6) 0.0200(7) 0.0114(7) -0.0006(5) -0.0016(5) -0.0037(5)
C71 0.0137(7) 0.0209(7) 0.0145(7) -0.0016(6) -0.0012(5) -0.0032(6)
C72 0.0215(8) 0.0248(8) 0.0171(7) -0.0047(6) 0.0037(6) -0.0032(6)
C73 0.0262(8) 0.0298(9) 0.0144(7) -0.0021(6) 0.0040(6) -0.0103(7)
C74 0.0248(8) 0.0232(8) 0.0169(7) 0.0024(6) 0.0001(6) -0.0081(6)
C75 0.0156(7) 0.0194(7) 0.0173(7) 0.0001(6) -0.0017(6) -0.0047(6)
C76 0.0165(7) 0.0206(7) 0.0160(7) -0.0012(6) 0.0011(6) 0.0008(6)
C77 0.0237(8) 0.0203(8) 0.0283(9) -0.0004(7) -0.0027(7) -0.0022(6)
C78 0.0203(8) 0.0336(9) 0.0279(9) 0.0019(7) 0.0031(7) 0.0076(7)
C79 0.0415(11) 0.0373(10) 0.0183(8) -0.0005(7) 0.0109(8) -0.0097(8)
C80 0.0452(19) 0.055(2) 0.0134(14) -0.0016(18) 0.0056(13) -0.011(2)
C81 0.083(4) 0.045(3) 0.032(3) -0.0029(19) 0.032(3) -0.027(3)
C80B 0.070(4) 0.119(5) 0.027(3) 0.006(4) 0.006(3) -0.020(5)
C81B 0.067(5) 0.054(4) 0.033(4) 0.003(3) 0.029(3) -0.011(4)
C82 0.0218(8) 0.0176(7) 0.0203(8) 0.0025(6) 0.0016(6) -0.0022(6)
C83 0.0292(9) 0.0232(8) 0.0305(9) -0.0057(7) -0.0006(7) -0.0052(7)
C84 0.0288(9) 0.0235(9) 0.0418(11) 0.0060(8) -0.0079(8) 0.0002(7)
C91 0.0557(17) 0.114(3) 0.0530(17) 0.0008(18) -0.0141(14) 0.0156(18)
C92 0.116(3) 0.0735(19) 0.0365(14) 0.0218(13) 0.0192(16) 0.049(2)
C93 0.0727(19) 0.0396(13) 0.0710(19) -0.0056(12) 0.0434(16) 0.0046(12)
C94 0.0479(13) 0.0493(14) 0.0532(14) -0.0211(12) 0.0024(11) 0.0107(11)
C95 0.0751(17) 0.0386(12) 0.0317(11) -0.0012(9) -0.0024(11) 0.0080(11)
C96 0.0660(18) 0.0714(19) 0.0497(15) 0.0025(13) 0.0082(13) -0.0195(14)
C101 0.0319(10) 0.0314(9) 0.0336(10) 0.0062(8) 0.0042(8) 0.0017(8)
C102 0.0288(9) 0.0246(9) 0.0383(10) 0.0020(8) 0.0000(8) 0.0041(7)
C103 0.0385(10) 0.0360(10) 0.0300(10) 0.0071(8) -0.0064(8) -0.0089(8)
C104 0.0331(10) 0.0662(15) 0.0295(10) -0.0128(10) 0.0055(8) -0.0135(10)
C105 0.0275(10) 0.0501(13) 0.0514(13) -0.0179(11) -0.0057(9) 0.0113(9)
C106 0.0373(11) 0.0310(10) 0.0447(12) 0.0029(9) -0.0085(9) 0.0072(8)
C111 0.0340(10) 0.0352(10) 0.0351(10) 0.0020(8) 0.0026(8) -0.0060(8)
C112 0.0456(11) 0.0304(10) 0.0326(10) -0.0080(8) 0.0002(9) -0.0012(8)
C113 0.0401(11) 0.0431(12) 0.0353(11) 0.0089(9) -0.0078(9) -0.0042(9)
C114 0.0232(9) 0.0831(17) 0.0238(9) 0.0035(10) -0.0036(7) -0.0022(10)
C115 0.0180(8) 0.0616(14) 0.0472(12) -0.0196(11) -0.0042(8) 0.0079(9)
C116 0.0216(9) 0.0308(10) 0.0566(13) 0.0006(9) -0.0034(8) -0.0030(7)
C121 0.0250(9) 0.0403(11) 0.0449(12) 0.0042(9) -0.0002(8) -0.0065(8)
C122 0.0332(10) 0.0309(10) 0.0474(12) 0.0012(9) 0.0088(9) -0.0051(8)
C123 0.0376(11) 0.0538(14) 0.0423(12) 0.0114(10) 0.0061(9) 0.0117(10)
C124 0.0291(10) 0.0875(19) 0.0299(11) -0.0084(11) 0.0023(8) -0.0047(11)
C125 0.0379(11) 0.0444(12) 0.0496(13) -0.0180(10) 0.0151(10) -0.0117(10)
C126 0.0352(11) 0.0331(11) 0.0564(14) 0.0041(10) 0.0063(10) 0.0009(9)

loop_
_atom_type_symbol
_atom_type_description
_atom_type_scat_dispersion_real
_atom_type_scat_dispersion_imag
_atom_type_scat_source
C C 0.0033 0.0016 'International Tables Vol C Tables 4.2.6.8 and 6.1.1.4'
H H 0.0000 0.0000 'International Tables Vol C Tables 4.2.6.8 and 6.1.1.4'
S S 0.1246 0.1234 'International Tables Vol C Tables 4.2.6.8 and 6.1.1.4'
Pb Pb -3.3944 10.1111 'International Tables Vol C Tables 4.2.6.8 and 6.1.1.4'

loop_
_geom_angle_atom_site_label_1
_geom_angle_atom_site_label_2
_geom_angle_atom_site_label_3
_geom_angle
S1 Pb1 S2 80.072(13)
C1 S1 Pb1 118.36(5)
C2 C1 C6 120.94(13)
C2 C1 S1 124.14(11)
C6 C1 S1 114.67(11)
C43 S2 Pb1 116.49(5)
C1 C2 C3 119.10(13)
C1 C2 C13 120.01(13)
C3 C2 C13 120.87(13)
C4 C3 C2 118.93(13)
C4 C3 C7 118.95(13)
C2 C3 C7 122.08(13)
C3 C4 C5 122.75(13)
C3 C4 H4 118.6
C5 C4 H4 118.6
C4 C5 C6 118.93(13)
C4 C5 C10 119.11(13)
C6 C5 C10 121.94(13)
C5 C6 C1 119.27(13)
C5 C6 C28 120.92(13)
C1 C6 C28 119.80(13)
C3 C7 C8 112.49(13)
C3 C7 C9 110.97(13)
C8 C7 C9 109.28(14)
C3 C7 H7 108.0
C8 C7 H7 108.0
C9 C7 H7 108.0
C7 C8 H8A 109.5
C7 C8 H8B 109.5
H8A C8 H8B 109.5
C7 C8 H8C 109.5
H8A C8 H8C 109.5
H8B C8 H8C 109.5
C7 C9 H9A 109.5
C7 C9 H9B 109.5
H9A C9 H9B 109.5
C7 C9 H9C 109.5
H9A C9 H9C 109.5
H9B C9 H9C 109.5
C5 C10 C11 111.33(14)
C5 C10 C12 111.56(14)
C11 C10 C12 110.44(14)
C5 C10 H10A 107.8
C11 C10 H10A 107.8
C12 C10 H10A 107.8
C10 C11 H11A 109.5
C10 C11 H11B 109.5
H11A C11 H11B 109.5
C10 C11 H11C 109.5
H11A C11 H11C 109.5
H11B C11 H11C 109.5
C10 C12 H12A 109.5
C10 C12 H12B 109.5
H12A C12 H12B 109.5
C10 C12 H12C 109.5
H12A C12 H12C 109.5
H12B C12 H12C 109.5
C18 C13 C14 119.73(13)
C18 C13 C2 120.80(13)
C14 C13 C2 119.47(13)
C15 C14 C13 119.06(13)
C15 C14 C19 119.62(13)
C13 C14 C19 121.30(13)
C16 C15 C14 122.30(14)
C16 C15 H15 118.8
C14 C15 H15 118.8
C17 C16 C15 117.79(14)
C17 C16 C22 123.04(14)
C15 C16 C22 119.16(14)
C16 C17 C18 122.06(14)
C16 C17 H17 119.0
C18 C17 H17 119.0
C13 C18 C17 118.98(13)
C13 C18 C25 121.70(13)
C17 C18 C25 119.09(13)
C14 C19 C20 110.27(13)
C14 C19 C21 112.94(14)
C20 C19 C21 110.73(14)
C14 C19 H19 107.6
C20 C19 H19 107.6
C21 C19 H19 107.6
C19 C20 H20A 109.5
C19 C20 H20B 109.5
H20A C20 H20B 109.5
C19 C20 H20C 109.5
H20A C20 H20C 109.5
H20B C20 H20C 109.5
C19 C21 H21A 109.5
C19 C21 H21B 109.5
H21A C21 H21B 109.5
C19 C21 H21C 109.5
H21A C21 H21C 109.5
H21B C21 H21C 109.5
C23 C22 C16 114.31(13)
C23 C22 C24 110.35(15)
C16 C22 C24 109.83(14)
C23 C22 H22 107.4
C16 C22 H22 107.4
C24 C22 H22 107.4
C22 C23 H23A 109.5
C22 C23 H23B 109.5
H23A C23 H23B 109.5
C22 C23 H23C 109.5
H23A C23 H23C 109.5
H23B C23 H23C 109.5
C22 C24 H24A 109.5
C22 C24 H24B 109.5
H24A C24 H24B 109.5
C22 C24 H24C 109.5
H24A C24 H24C 109.5
H24B C24 H24C 109.5
C18 C25 C27 113.56(13)
C18 C25 C26 108.74(13)
C27 C25 C26 110.18(14)
C18 C25 H25A 108.1
C27 C25 H25A 108.1
C26 C25 H25A 108.1
C25 C26 H26A 109.5
C25 C26 H26B 109.5
H26A C26 H26B 109.5
C25 C26 H26C 109.5
H26A C26 H26C 109.5
H26B C26 H26C 109.5
C25 C27 H27A 109.5
C25 C27 H27B 109.5
H27A C27 H27B 109.5
C25 C27 H27C 109.5
H27A C27 H27C 109.5
H27B C27 H27C 109.5
C33 C28 C29 119.37(13)
C33 C28 C6 120.43(13)
C29 C28 C6 120.20(13)
C30 C29 C28 119.20(13)
C30 C29 C34 118.04(13)
C28 C29 C34 122.74(13)
C31 C30 C29 122.34(14)
C31 C30 H30 118.8
C29 C30 H30 118.8
C30 C31 C32 117.68(14)
C30 C31 C37 121.13(14)
C32 C31 C37 121.17(14)
C31 C32 C33 122.25(14)
C31 C32 H32 118.9
C33 C32 H32 118.9
C32 C33 C28 119.17(14)
C32 C33 C40 118.92(13)
C28 C33 C40 121.89(13)
C29 C34 C36 110.62(13)
C29 C34 C35 111.79(13)
C36 C34 C35 109.97(14)
C29 C34 H34 108.1
C36 C34 H34 108.1
C35 C34 H34 108.1
C34 C35 H35A 109.5
C34 C35 H35B 109.5
H35A C35 H35B 109.5
C34 C35 H35C 109.5
H35A C35 H35C 109.5
H35B C35 H35C 109.5
C34 C36 H36A 109.5
C34 C36 H36B 109.5
H36A C36 H36B 109.5
C34 C36 H36C 109.5
H36A C36 H36C 109.5
H36B C36 H36C 109.5
C31 C37 C39 111.99(13)
C31 C37 C38 110.66(13)
C39 C37 C38 109.98(15)
C31 C37 H37 108.0
C39 C37 H37 108.0
C38 C37 H37 108.0
C37 C38 H38A 109.5
C37 C38 H38B 109.5
H38A C38 H38B 109.5
C37 C38 H38C 109.5
H38A C38 H38C 109.5
H38B C38 H38C 109.5
C37 C39 H39A 109.5
C37 C39 H39B 109.5
H39A C39 H39B 109.5
C37 C39 H39C 109.5
H39A C39 H39C 109.5
H39B C39 H39C 109.5
C33 C40 C42 112.20(14)
C33 C40 C41 110.99(13)
C42 C40 C41 110.20(14)
C33 C40 H40 107.8
C42 C40 H40 107.8
C41 C40 H40 107.8
C40 C41 H41A 109.5
C40 C41 H41B 109.5
H41A C41 H41B 109.5
C40 C41 H41C 109.5
H41A C41 H41C 109.5
H41B C41 H41C 109.5
C40 C42 H42A 109.5
C40 C42 H42B 109.5
H42A C42 H42B 109.5
C40 C42 H42C 109.5
H42A C42 H42C 109.5
H42B C42 H42C 109.5
C44 C43 C48 120.59(13)
C44 C43 S2 123.75(11)
C48 C43 S2 115.40(11)
C45 C44 C43 119.46(13)
C45 C44 C55 121.25(12)
C43 C44 C55 119.29(12)
C46 C45 C44 118.64(13)
C46 C45 C49 118.14(13)
C44 C45 C49 123.21(13)
C45 C46 C47 122.94(14)
C45 C46 H46 118.5
C47 C46 H46 118.5
C46 C47 C48 118.96(13)
C46 C47 C52 119.04(13)
C48 C47 C52 122.00(13)
C47 C48 C43 119.36(13)
C47 C48 C70 121.12(13)
C43 C48 C70 119.47(12)
C45 C49 C50 111.23(13)
C45 C49 C51 112.72(12)
C50 C49 C51 108.06(13)
C45 C49 H49 108.2
C50 C49 H49 108.2
C51 C49 H49 108.2
C49 C50 H50A 109.5
C49 C50 H50B 109.5
H50A C50 H50B 109.5
C49 C50 H50C 109.5
H50A C50 H50C 109.5
H50B C50 H50C 109.5
C49 C51 H51A 109.5
C49 C51 H51B 109.5
H51A C51 H51B 109.5
C49 C51 H51C 109.5
H51A C51 H51C 109.5
H51B C51 H51C 109.5
C47 C52 C54 112.13(13)
C47 C52 C53 111.50(13)
C54 C52 C53 109.32(14)
C47 C52 H52 107.9
C54 C52 H52 107.9
C53 C52 H52 107.9
C52 C53 H53A 109.5
C52 C53 H53B 109.5
H53A C53 H53B 109.5
C52 C53 H53C 109.5
H53A C53 H53C 109.5
H53B C53 H53C 109.5
C52 C54 H54A 109.5
C52 C54 H54B 109.5
H54A C54 H54B 109.5
C52 C54 H54C 109.5
H54A C54 H54C 109.5
H54B C54 H54C 109.5
C60 C55 C56 119.77(13)
C60 C55 C44 119.81(12)
C56 C55 C44 120.35(13)
C57 C56 C55 118.71(13)
C57 C56 C61 119.59(13)
C55 C56 C61 121.60(13)
C58 C57 C56 122.33(14)
C58 C57 H57 118.8
C56 C57 H57 118.8
C59 C58 C57 117.83(13)
C59 C58 C64 122.53(14)
C57 C58 C64 119.62(13)
C58 C59 C60 122.10(14)
C58 C59 H59 118.9
C60 C59 H59 118.9
C59 C60 C55 119.21(13)
C59 C60 C67 119.14(13)
C55 C60 C67 121.61(13)
C56 C61 C63 114.43(13)
C56 C61 C62 108.91(12)
C63 C61 C62 109.98(13)
C56 C61 H61 107.8
C63 C61 H61 107.8
C62 C61 H61 107.8
C61 C62 H62A 109.5
C61 C62 H62B 109.5
H62A C62 H62B 109.5
C61 C62 H62C 109.5
H62A C62 H62C 109.5
H62B C62 H62C 109.5
C61 C63 H63A 109.5
C61 C63 H63B 109.5
H63A C63 H63B 109.5
C61 C63 H63C 109.5
H63A C63 H63C 109.5
H63B C63 H63C 109.5
C58 C64 C65 113.53(14)
C58 C64 C66 110.10(13)
C65 C64 C66 109.71(14)
C58 C64 H64A 107.8
C65 C64 H64A 107.8
C66 C64 H64A 107.8
C64 C65 H65A 109.5
C64 C65 H65B 109.5
H65A C65 H65B 109.5
C64 C65 H65C 109.5
H65A C65 H65C 109.5
H65B C65 H65C 109.5
C64 C66 H66A 109.5
C64 C66 H66B 109.5
H66A C66 H66B 109.5
C64 C66 H66C 109.5
H66A C66 H66C 109.5
H66B C66 H66C 109.5
C60 C67 C68 111.02(12)
C60 C67 C69 112.96(13)
C68 C67 C69 110.49(14)
C60 C67 H67 107.4
C68 C67 H67 107.4
C69 C67 H67 107.4
C67 C68 H68A 109.5
C67 C68 H68B 109.5
H68A C68 H68B 109.5
C67 C68 H68C 109.5
H68A C68 H68C 109.5
H68B C68 H68C 109.5
C67 C69 H69A 109.5
C67 C69 H69B 109.5
H69A C69 H69B 109.5
C67 C69 H69C 109.5
H69A C69 H69C 109.5
H69B C69 H69C 109.5
C75 C70 C71 119.81(14)
C75 C70 C48 119.88(13)
C71 C70 C48 120.30(13)
C72 C71 C70 118.99(14)
C72 C71 C76 119.67(14)
C70 C71 C76 121.29(13)
C73 C72 C71 122.18(15)
C73 C72 H72 118.9
C71 C72 H72 118.9
C72 C73 C74 117.98(15)
C72 C73 C79 119.18(16)
C74 C73 C79 122.80(16)
C73 C74 C75 121.86(15)
C73 C74 H74 119.1
C75 C74 H74 119.1
C74 C75 C70 119.17(15)
C74 C75 C82 119.00(14)
C70 C75 C82 121.83(14)
C71 C76 C77 110.58(13)
C71 C76 C78 113.16(13)
C77 C76 C78 110.10(14)
C71 C76 H76 107.6
C77 C76 H76 107.6
C78 C76 H76 107.6
C76 C77 H77A 109.5
C76 C77 H77B 109.5
H77A C77 H77B 109.5
C76 C77 H77C 109.5
H77A C77 H77C 109.5
H77B C77 H77C 109.5
C76 C78 H78A 109.5
C76 C78 H78B 109.5
H78A C78 H78B 109.5
C76 C78 H78C 109.5
H78A C78 H78C 109.5
H78B C78 H78C 109.5
C80B C79 C81B 113.2(5)
C81 C79 C80 112.7(3)
C80B C79 C73 109.9(3)
C81 C79 C73 115.7(3)
C81B C79 C73 111.4(4)
C80 C79 C73 109.8(2)
C81 C79 H79A 106.0
C80 C79 H79A 106.0
C73 C79 H79A 106.0
C80B C79 H79B 107.3
C81B C79 H79B 107.4
C73 C79 H79B 107.4
C79 C80 H80A 109.5
C79 C80 H80B 109.5
H80A C80 H80B 109.5
C79 C80 H80C 109.5
H80A C80 H80C 109.5
H80B C80 H80C 109.5
C79 C81 H81A 109.5
C79 C81 H81B 109.5
H81A C81 H81B 109.5
C79 C81 H81C 109.5
H81A C81 H81C 109.5
H81B C81 H81C 109.5
C79 C80B H80D 109.5
C79 C80B H80E 109.5
H80D C80B H80E 109.5
C79 C80B H80F 109.5
H80D C80B H80F 109.5
H80E C80B H80F 109.5
C79 C81B H81D 109.5
C79 C81B H81E 109.5
H81D C81B H81E 109.5
C79 C81B H81F 109.5
H81D C81B H81F 109.5
H81E C81B H81F 109.5
C75 C82 C84 112.22(14)
C75 C82 C83 111.18(13)
C84 C82 C83 109.79(14)
C75 C82 H82 107.8
C84 C82 H82 107.8
C83 C82 H82 107.8
C82 C83 H83A 109.5
C82 C83 H83B 109.5
H83A C83 H83B 109.5
C82 C83 H83C 109.5
H83A C83 H83C 109.5
H83B C83 H83C 109.5
C82 C84 H84A 109.5
C82 C84 H84B 109.5
H84A C84 H84B 109.5
C82 C84 H84C 109.5
H84A C84 H84C 109.5
H84B C84 H84C 109.5
C96 C91 C92 119.1(3)
C96 C91 H91 120.5
C92 C91 H91 120.5
C93 C92 C91 119.2(3)
C93 C92 H92 120.4
C91 C92 H92 120.4
C94 C93 C92 120.1(3)
C94 C93 H93 120.0
C92 C93 H93 120.0
C95 C94 C93 120.3(3)
C95 C94 H94 119.8
C93 C94 H94 119.8
C96 C95 C94 120.5(2)
C96 C95 H95 119.8
C94 C95 H95 119.8
C95 C96 C91 120.8(3)
C95 C96 H96 119.6
C91 C96 H96 119.6
C106 C101 C102 120.17(19)
C106 C101 H101 119.9
C102 C101 H101 119.9
C103 C102 C101 120.36(18)
C103 C102 H102 119.8
C101 C102 H102 119.8
C102 C103 C104 119.30(19)
C102 C103 H103 120.3
C104 C103 H103 120.3
C105 C104 C103 120.30(19)
C105 C104 H104 119.8
C103 C104 H104 119.8
C106 C105 C104 120.06(19)
C106 C105 H105 120.0
C104 C105 H105 120.0
C101 C106 C105 119.8(2)
C101 C106 H106 120.1
C105 C106 H106 120.1
C116 C111 C112 119.90(19)
C116 C111 H111 120.1
C112 C111 H111 120.1
C113 C112 C111 120.3(2)
C113 C112 H112 119.9
C111 C112 H112 119.9
C114 C113 C112 119.9(2)
C114 C113 H113 120.1
C112 C113 H113 120.1
C113 C114 C115 119.9(2)
C113 C114 H114 120.1
C115 C114 H114 120.1
C114 C115 C116 120.2(2)
C114 C115 H115 119.9
C116 C115 H115 119.9
C111 C116 C115 119.9(2)
C111 C116 H116 120.1
C115 C116 H116 120.1
C122 C121 C126 120.4(2)
C122 C121 H121 119.8
C126 C121 H121 119.8
C121 C122 C123 119.9(2)
C121 C122 H122 120.0
C123 C122 H122 120.0
C122 C123 C124 119.8(2)
C122 C123 H123 120.1
C124 C123 H123 120.1
C125 C124 C123 119.7(2)
C125 C124 H124 120.2
C123 C124 H124 120.2
C126 C125 C124 119.9(2)
C126 C125 H125 120.1
C124 C125 H125 120.1
C125 C126 C121 120.3(2)
C125 C126 H126 119.9
C121 C126 H126 119.9

loop_
_geom_bond_atom_site_label_1
_geom_bond_atom_site_label_2
_geom_bond_distance
Pb1 S1 2.5796(4)
Pb1 S2 2.5940(4)
S1 C1 1.7810(15)
C1 C2 1.410(2)
C1 C6 1.416(2)
S2 C43 1.7826(14)
C2 C3 1.412(2)
C2 C13 1.5011(19)
C3 C4 1.391(2)
C3 C7 1.525(2)
C4 C5 1.394(2)
C4 H4 0.9500
C5 C6 1.404(2)
C5 C10 1.523(2)
C6 C28 1.506(2)
C7 C8 1.530(2)
C7 C9 1.538(2)
C7 H7 1.0000
C8 H8A 0.9800
C8 H8B 0.9800
C8 H8C 0.9800
C9 H9A 0.9800
C9 H9B 0.9800
C9 H9C 0.9800
C10 C11 1.532(2)
C10 C12 1.535(2)
C10 H10A 1.0000
C11 H11A 0.9800
C11 H11B 0.9800
C11 H11C 0.9800
C12 H12A 0.9800
C12 H12B 0.9800
C12 H12C 0.9800
C13 C18 1.407(2)
C13 C14 1.412(2)
C14 C15 1.396(2)
C14 C19 1.528(2)
C15 C16 1.396(2)
C15 H15 0.9500
C16 C17 1.390(2)
C16 C22 1.525(2)
C17 C18 1.408(2)
C17 H17 0.9500
C18 C25 1.523(2)
C19 C20 1.530(2)
C19 C21 1.531(2)
C19 H19 1.0000
C20 H20A 0.9800
C20 H20B 0.9800
C20 H20C 0.9800
C21 H21A 0.9800
C21 H21B 0.9800
C21 H21C 0.9800
C22 C23 1.522(2)
C22 C24 1.527(2)
C22 H22 1.0000
C23 H23A 0.9800
C23 H23B 0.9800
C23 H23C 0.9800
C24 H24A 0.9800
C24 H24B 0.9800
C24 H24C 0.9800
C25 C27 1.529(2)
C25 C26 1.535(2)
C25 H25A 1.0000
C26 H26A 0.9800
C26 H26B 0.9800
C26 H26C 0.9800
C27 H27A 0.9800
C27 H27B 0.9800
C27 H27C 0.9800
C28 C33 1.409(2)
C28 C29 1.412(2)
C29 C30 1.396(2)
C29 C34 1.525(2)
C30 C31 1.390(2)
C30 H30 0.9500
C31 C32 1.391(2)
C31 C37 1.522(2)
C32 C33 1.400(2)
C32 H32 0.9500
C33 C40 1.522(2)
C34 C36 1.535(2)
C34 C35 1.536(2)
C34 H34 1.0000
C35 H35A 0.9800
C35 H35B 0.9800
C35 H35C 0.9800
C36 H36A 0.9800
C36 H36B 0.9800
C36 H36C 0.9800
C37 C39 1.529(2)
C37 C38 1.535(2)
C37 H37 1.0000
C38 H38A 0.9800
C38 H38B 0.9800
C38 H38C 0.9800
C39 H39A 0.9800
C39 H39B 0.9800
C39 H39C 0.9800
C40 C42 1.532(2)
C40 C41 1.536(2)
C40 H40 1.0000
C41 H41A 0.9800
C41 H41B 0.9800
C41 H41C 0.9800
C42 H42A 0.9800
C42 H42B 0.9800
C42 H42C 0.9800
C43 C44 1.4169(19)
C43 C48 1.4179(19)
C44 C45 1.411(2)
C44 C55 1.5019(19)
C45 C46 1.393(2)
C45 C49 1.528(2)
C46 C47 1.394(2)
C46 H46 0.9500
C47 C48 1.406(2)
C47 C52 1.522(2)
C48 C70 1.508(2)
C49 C50 1.534(2)
C49 C51 1.536(2)
C49 H49 1.0000
C50 H50A 0.9800
C50 H50B 0.9800
C50 H50C 0.9800
C51 H51A 0.9800
C51 H51B 0.9800
C51 H51C 0.9800
C52 C54 1.527(2)
C52 C53 1.531(2)
C52 H52 1.0000
C53 H53A 0.9800
C53 H53B 0.9800
C53 H53C 0.9800
C54 H54A 0.9800
C54 H54B 0.9800
C54 H54C 0.9800
C55 C60 1.407(2)
C55 C56 1.416(2)
C56 C57 1.398(2)
C56 C61 1.526(2)
C57 C58 1.397(2)
C57 H57 0.9500
C58 C59 1.389(2)
C58 C64 1.523(2)
C59 C60 1.402(2)
C59 H59 0.9500
C60 C67 1.525(2)
C61 C63 1.530(2)
C61 C62 1.535(2)
C61 H61 1.0000
C62 H62A 0.9800
C62 H62B 0.9800
C62 H62C 0.9800
C63 H63A 0.9800
C63 H63B 0.9800
C63 H63C 0.9800
C64 C65 1.523(2)
C64 C66 1.536(2)
C64 H64A 1.0000
C65 H65A 0.9800
C65 H65B 0.9800
C65 H65C 0.9800
C66 H66A 0.9800
C66 H66B 0.9800
C66 H66C 0.9800
C67 C68 1.530(2)
C67 C69 1.531(2)
C67 H67 1.0000
C68 H68A 0.9800
C68 H68B 0.9800
C68 H68C 0.9800
C69 H69A 0.9800
C69 H69B 0.9800
C69 H69C 0.9800
C70 C75 1.403(2)
C70 C71 1.409(2)
C71 C72 1.396(2)
C71 C76 1.521(2)
C72 C73 1.390(2)
C72 H72 0.9500
C73 C74 1.391(2)
C73 C79 1.524(2)
C74 C75 1.401(2)
C74 H74 0.9500
C75 C82 1.526(2)
C76 C77 1.534(2)
C76 C78 1.534(2)
C76 H76 1.0000
C77 H77A 0.9800
C77 H77B 0.9800
C77 H77C 0.9800
C78 H78A 0.9800
C78 H78B 0.9800
C78 H78C 0.9800
C79 C80B 1.499(6)
C79 C81 1.503(4)
C79 C81B 1.505(5)
C79 C80 1.518(4)
C79 H79A 1.0000
C79 H79B 1.0000
C80 H80A 0.9800
C80 H80B 0.9800
C80 H80C 0.9800
C81 H81A 0.9800
C81 H81B 0.9800
C81 H81C 0.9800
C80B H80D 0.9800
C80B H80E 0.9800
C80B H80F 0.9800
C81B H81D 0.9800
C81B H81E 0.9800
C81B H81F 0.9800
C82 C84 1.532(2)
C82 C83 1.534(2)
C82 H82 1.0000
C83 H83A 0.9800
C83 H83B 0.9800
C83 H83C 0.9800
C84 H84A 0.9800
C84 H84B 0.9800
C84 H84C 0.9800
C91 C96 1.373(4)
C91 C92 1.388(5)
C91 H91 0.9500
C92 C93 1.375(5)
C92 H92 0.9500
C93 C94 1.364(4)
C93 H93 0.9500
C94 C95 1.356(4)
C94 H94 0.9500
C95 C96 1.345(4)
C95 H95 0.9500
C96 H96 0.9500
C101 C106 1.378(3)
C101 C102 1.381(3)
C101 H101 0.9500
C102 C103 1.378(3)
C102 H102 0.9500
C103 C104 1.385(3)
C103 H103 0.9500
C104 C105 1.380(3)
C104 H104 0.9500
C105 C106 1.378(3)
C105 H105 0.9500
C106 H106 0.9500
C111 C116 1.377(3)
C111 C112 1.381(3)
C111 H111 0.9500
C112 C113 1.381(3)
C112 H112 0.9500
C113 C114 1.377(3)
C113 H113 0.9500
C114 C115 1.382(3)
C114 H114 0.9500
C115 C116 1.383(3)
C115 H115 0.9500
C116 H116 0.9500
C121 C122 1.373(3)
C121 C126 1.374(3)
C121 H121 0.9500
C122 C123 1.379(3)
C122 H122 0.9500
C123 C124 1.389(4)
C123 H123 0.9500
C124 C125 1.385(4)
C124 H124 0.9500
C125 C126 1.372(3)
C125 H125 0.9500
C126 H126 0.9500

loop_
_geom_torsion_atom_site_label_1
_geom_torsion_atom_site_label_2
_geom_torsion_atom_site_label_3
_geom_torsion_atom_site_label_4
_geom_torsion
Pb1 S1 C1 C2 -25.52(14)
Pb1 S1 C1 C6 160.26(9)
C6 C1 C2 C3 3.6(2)
S1 C1 C2 C3 -170.32(11)
C6 C1 C2 C13 -174.68(13)
S1 C1 C2 C13 11.44(19)
C1 C2 C3 C4 -1.9(2)
C13 C2 C3 C4 176.37(13)
C1 C2 C3 C7 175.88(13)
C13 C2 C3 C7 -5.9(2)
C2 C3 C4 C5 0.0(2)
C7 C3 C4 C5 -177.84(14)
C3 C4 C5 C6 0.3(2)
C3 C4 C5 C10 178.63(15)
C4 C5 C6 C1 1.4(2)
C10 C5 C6 C1 -176.91(14)
C4 C5 C6 C28 179.85(13)
C10 C5 C6 C28 1.5(2)
C2 C1 C6 C5 -3.3(2)
S1 C1 C6 C5 171.08(11)
C2 C1 C6 C28 178.19(13)
S1 C1 C6 C28 -7.38(17)
C4 C3 C7 C8 -63.36(19)
C2 C3 C7 C8 118.90(16)
C4 C3 C7 C9 59.41(19)
C2 C3 C7 C9 -118.32(16)
C4 C5 C10 C11 67.84(19)
C6 C5 C10 C11 -113.85(16)
C4 C5 C10 C12 -56.0(2)
C6 C5 C10 C12 122.28(16)
C1 C2 C13 C18 -83.56(18)
C3 C2 C13 C18 98.23(17)
C1 C2 C13 C14 95.23(17)
C3 C2 C13 C14 -82.98(18)
C18 C13 C14 C15 2.0(2)
C2 C13 C14 C15 -176.82(13)
C18 C13 C14 C19 -179.66(13)
C2 C13 C14 C19 1.5(2)
C13 C14 C15 C16 0.5(2)
C19 C14 C15 C16 -177.84(14)
C14 C15 C16 C17 -1.5(2)
C14 C15 C16 C22 179.86(14)
C15 C16 C17 C18 -0.1(2)
C22 C16 C17 C18 178.50(14)
C14 C13 C18 C17 -3.5(2)
C2 C13 C18 C17 175.31(13)
C14 C13 C18 C25 170.99(13)
C2 C13 C18 C25 -10.2(2)
C16 C17 C18 C13 2.6(2)
C16 C17 C18 C25 -172.05(14)
C15 C14 C19 C20 78.31(18)
C13 C14 C19 C20 -100.04(17)
C15 C14 C19 C21 -46.2(2)
C13 C14 C19 C21 135.49(15)
C17 C16 C22 C23 12.2(2)
C15 C16 C22 C23 -169.27(14)
C17 C16 C22 C24 -112.49(18)
C15 C16 C22 C24 66.1(2)
C13 C18 C25 C27 127.11(16)
C17 C18 C25 C27 -58.43(19)
C13 C18 C25 C26 -109.84(16)
C17 C18 C25 C26 64.62(18)
C5 C6 C28 C33 -86.82(18)
C1 C6 C28 C33 91.62(17)
C5 C6 C28 C29 93.99(17)
C1 C6 C28 C29 -87.57(17)
C33 C28 C29 C30 0.0(2)
C6 C28 C29 C30 179.23(13)
C33 C28 C29 C34 -178.46(14)
C6 C28 C29 C34 0.7(2)
C28 C29 C30 C31 0.1(2)
C34 C29 C30 C31 178.63(14)
C29 C30 C31 C32 -0.1(2)
C29 C30 C31 C37 178.47(14)
C30 C31 C32 C33 0.0(2)
C37 C31 C32 C33 -178.56(14)
C31 C32 C33 C28 0.1(2)
C31 C32 C33 C40 -178.48(14)
C29 C28 C33 C32 -0.1(2)
C6 C28 C33 C32 -179.31(13)
C29 C28 C33 C40 178.43(14)
C6 C28 C33 C40 -0.8(2)
C30 C29 C34 C36 -65.12(18)
C28 C29 C34 C36 113.39(16)
C30 C29 C34 C35 57.80(18)
C28 C29 C34 C35 -123.70(16)
C30 C31 C37 C39 50.2(2)
C32 C31 C37 C39 -131.32(16)
C30 C31 C37 C38 -72.92(19)
C32 C31 C37 C38 105.57(18)
C32 C33 C40 C42 -56.00(19)
C28 C33 C40 C42 125.45(16)
C32 C33 C40 C41 67.78(18)
C28 C33 C40 C41 -110.77(16)
Pb1 S2 C43 C44 -32.72(14)
Pb1 S2 C43 C48 153.09(9)
C48 C43 C44 C45 -0.5(2)
S2 C43 C44 C45 -174.42(11)
C48 C43 C44 C55 -179.95(13)
S2 C43 C44 C55 6.15(19)
C43 C44 C45 C46 -1.2(2)
C55 C44 C45 C46 178.21(13)
C43 C44 C45 C49 177.55(13)
C55 C44 C45 C49 -3.0(2)
C44 C45 C46 C47 1.6(2)
C49 C45 C46 C47 -177.21(14)
C45 C46 C47 C48 -0.2(2)
C45 C46 C47 C52 179.50(14)
C46 C47 C48 C43 -1.5(2)
C52 C47 C48 C43 178.75(13)
C46 C47 C48 C70 175.74(13)
C52 C47 C48 C70 -4.0(2)
C44 C43 C48 C47 1.9(2)
S2 C43 C48 C47 176.29(11)
C44 C43 C48 C70 -175.42(13)
S2 C43 C48 C70 -1.03(18)
C46 C45 C49 C50 62.06(18)
C44 C45 C49 C50 -116.70(16)
C46 C45 C49 C51 -59.49(18)
C44 C45 C49 C51 121.75(16)
C46 C47 C52 C54 -59.09(19)
C48 C47 C52 C54 120.63(16)
C46 C47 C52 C53 63.88(18)
C48 C47 C52 C53 -116.41(16)
C45 C44 C55 C60 -74.54(18)
C43 C44 C55 C60 104.88(16)
C45 C44 C55 C56 108.52(16)
C43 C44 C55 C56 -72.06(18)
C60 C55 C56 C57 -1.9(2)
C44 C55 C56 C57 175.07(13)
C60 C55 C56 C61 174.39(13)
C44 C55 C56 C61 -8.7(2)
C55 C56 C57 C58 2.1(2)
C61 C56 C57 C58 -174.23(13)
C56 C57 C58 C59 -0.7(2)
C56 C57 C58 C64 177.75(14)
C57 C58 C59 C60 -1.0(2)
C64 C58 C59 C60 -179.39(14)
C58 C59 C60 C55 1.2(2)
C58 C59 C60 C67 -176.47(13)
C56 C55 C60 C59 0.3(2)
C44 C55 C60 C59 -176.68(13)
C56 C55 C60 C67 177.89(13)
C44 C55 C60 C67 0.9(2)
C57 C56 C61 C63 -44.47(19)
C55 C56 C61 C63 139.30(14)
C57 C56 C61 C62 79.05(17)
C55 C56 C61 C62 -97.18(16)
C59 C58 C64 C65 -12.1(2)
C57 C58 C64 C65 169.50(14)
C59 C58 C64 C66 111.29(17)
C57 C58 C64 C66 -67.07(18)
C59 C60 C67 C68 84.22(17)
C55 C60 C67 C68 -93.39(17)
C59 C60 C67 C69 -40.53(19)
C55 C60 C67 C69 141.87(15)
C47 C48 C70 C75 -96.31(17)
C43 C48 C70 C75 80.96(18)
C47 C48 C70 C71 84.47(18)
C43 C48 C70 C71 -98.26(17)
C75 C70 C71 C72 -0.8(2)
C48 C70 C71 C72 178.40(13)
C75 C70 C71 C76 -178.18(13)
C48 C70 C71 C76 1.0(2)
C70 C71 C72 C73 0.6(2)
C76 C71 C72 C73 178.05(15)
C71 C72 C73 C74 -0.2(2)
C71 C72 C73 C79 -177.87(15)
C72 C73 C74 C75 -0.1(2)
C79 C73 C74 C75 177.51(16)
C73 C74 C75 C70 -0.1(2)
C73 C74 C75 C82 179.64(15)
C71 C70 C75 C74 0.6(2)
C48 C70 C75 C74 -178.66(13)
C71 C70 C75 C82 -179.18(13)
C48 C70 C75 C82 1.6(2)
C72 C71 C76 C77 -79.50(17)
C70 C71 C76 C77 97.85(17)
C72 C71 C76 C78 44.55(19)
C70 C71 C76 C78 -138.11(15)
C72 C73 C79 C80B 110.2(5)
C74 C73 C79 C80B -67.4(5)
C72 C73 C79 C81 -153.6(3)
C74 C73 C79 C81 28.8(4)
C72 C73 C79 C81B -123.5(4)
C74 C73 C79 C81B 59.0(4)
C72 C73 C79 C80 77.5(3)
C74 C73 C79 C80 -100.0(3)
C74 C75 C82 C84 57.74(19)
C70 C75 C82 C84 -122.51(16)
C74 C75 C82 C83 -65.67(19)
C70 C75 C82 C83 114.08(16)
C96 C91 C92 C93 -1.1(5)
C91 C92 C93 C94 0.6(4)
C92 C93 C94 C95 0.0(4)
C93 C94 C95 C96 -0.1(4)
C94 C95 C96 C91 -0.4(4)
C92 C91 C96 C95 1.0(5)
C106 C101 C102 C103 0.0(3)
C101 C102 C103 C104 0.1(3)
C102 C103 C104 C105 0.2(3)
C103 C104 C105 C106 -0.6(3)
C102 C101 C106 C105 -0.4(3)
C104 C105 C106 C101 0.6(3)
C116 C111 C112 C113 -0.2(3)
C111 C112 C113 C114 -0.3(3)
C112 C113 C114 C115 0.3(3)
C113 C114 C115 C116 0.1(3)
C112 C111 C116 C115 0.6(3)
C114 C115 C116 C111 -0.5(3)
C126 C121 C122 C123 -0.3(3)
C121 C122 C123 C124 0.8(3)
C122 C123 C124 C125 -0.5(3)
C123 C124 C125 C126 -0.2(3)
C124 C125 C126 C121 0.7(3)
C122 C121 C126 C125 -0.4(3)
